data_7718544
loop_
_publ_author_name
'Sethi, Siddha Sankalpa'
'Lakshan, Achintya'
'Roy, Ahin'
'Das, Siddhartha'
'Das, Karabi'
'Jana, Partha Pratim'

_publ_section_title
;
 Unveiling the unique site preference of Ga in the defect wurtzite type
 In<sub>2</sub>Se<sub>3</sub>-Ga<sub>2</sub>Se<sub>3</sub> system: an
 experimental and computational study.
;
_journal_issue 21
_journal_name_full 'Dalton transactions (Cambridge, England : 2003)'
_journal_page_first 8673
_journal_page_last 8682
_journal_paper_doi 10.1039/d5dt00231a
_journal_volume 54
_journal_year 2025
_chemical_formula_sum 'Ga1.479 In0.521 Se3'
_chemical_formula_weight 399.8
_space_group_IT_number 170
_space_group_name_Hall 'P 65'
_space_group_name_H-M_alt 'P 65'
_symmetry_cell_setting hexagonal
_symmetry_Int_Tables_number 170
_symmetry_space_group_name_Hall 'P 65'
_symmetry_space_group_name_H-M 'P 65'
_audit_update_record
;
2025-01-09 deposited with the CCDC.	2025-04-14 downloaded from the CCDC.
;
_cell_angle_alpha 90
_cell_angle_beta 90
_cell_angle_gamma 120
_cell_formula_units_Z 6
_cell_length_a 6.8315(3)
_cell_length_b 6.8315(3)
_cell_length_c 19.3223(9)
_cell_measurement_reflns_used 3139
_cell_measurement_temperature 296(2)
_cell_measurement_theta_max 38.06
_cell_measurement_theta_min 3.60
_cell_volume 780.95(6)
_diffrn_ambient_temperature 296(2)
_diffrn_measured_fraction_theta_full 1
_diffrn_measured_fraction_theta_max 1
_diffrn_measurement_device 'four-circle diffractometer'
_diffrn_measurement_device_type 'Bruker Photon II'
_diffrn_radiation_monochromator graphite
_diffrn_radiation_probe x-ray
_diffrn_radiation_source 'X-ray tube'
_diffrn_radiation_type 'Mo K\a'
_diffrn_radiation_wavelength 0.71073
_diffrn_reflns_av_R_equivalents 0.067
_diffrn_reflns_av_unetI/netI 0.0458
_diffrn_reflns_limit_h_max 10
_diffrn_reflns_limit_h_min -11
_diffrn_reflns_limit_k_max 11
_diffrn_reflns_limit_k_min -10
_diffrn_reflns_limit_l_max 32
_diffrn_reflns_limit_l_min -32
_diffrn_reflns_number 15041
_diffrn_reflns_theta_full 36.29
_diffrn_reflns_theta_max 36.29
_diffrn_reflns_theta_min 3.44
_exptl_absorpt_coefficient_mu 30.751
_exptl_absorpt_correction_T_max 0.7471
_exptl_absorpt_correction_T_min 0.3643
_exptl_absorpt_correction_type multi-scan
_exptl_crystal_colour red
_exptl_crystal_density_diffrn 5.1008
_exptl_crystal_description Triangular
_exptl_crystal_F_000 1040
_exptl_crystal_size_max 0.009
_exptl_crystal_size_mid 0.009
_exptl_crystal_size_min 0.005
_refine_diff_density_max 1.83
_refine_diff_density_min -1.55
_refine_ls_abs_structure_details '  1231 of Friedel pairs used in the refinement'
_refine_ls_abs_structure_Flack 0.002(19)
_refine_ls_extinction_coef 490(40)
_refine_ls_extinction_method 'B-C type 1 Gaussian isotropic (Becker & Coppens, 1974)'
_refine_ls_goodness_of_fit_gt 1.39
_refine_ls_goodness_of_fit_ref 1.33
_refine_ls_number_constraints 10
_refine_ls_number_parameters 49
_refine_ls_number_reflns 2522
_refine_ls_number_restraints 0
_refine_ls_R_factor_all 0.0667
_refine_ls_R_factor_gt 0.0411
_refine_ls_shift/su_max 0.0255
_refine_ls_shift/su_mean 0.0053
_refine_ls_structure_factor_coef Fsqd
_refine_ls_weighting_details w=1/(\s^2^(I)+0.0004I^2^)
_refine_ls_weighting_scheme sigma
_refine_ls_wR_factor_gt 0.0768
_refine_ls_wR_factor_ref 0.0858
_reflns_number_gt 1854
_reflns_number_total 2522
_reflns_threshold_expression I>3\s(I)
_cod_data_source_file d5dt00231a2.cif
_cod_data_source_block I
_cod_depositor_comments
;
The following automatic conversions were performed:

data item '_diffrn_radiation_probe' value 'X-ray' was changed to
'x-ray' in accordance with the
/home/data/users/saulius/crontab/automatic-downloads/rss-feeds/RSC/lib/dictionaries/cif_core.dic
dictionary named 'cif_core.dic' version 2.4.2 last updated on
2011-04-26.

Automatic conversion script
Id: cif_fix_values 8170 2020-07-09 18:12:32Z antanas 

 Adding full bibliography for 7718544--7718548.cif.
;
_cod_database_code 7718544

loop_
_space_group_symop_id
_space_group_symop_operation_xyz
1 x,y,z
2 -y,x-y,z+2/3
3 -x+y,-x,z+1/3
4 -x,-y,z+1/2
5 y,-x+y,z+1/6
6 x-y,x,z+5/6

loop_
_atom_site_label
_atom_site_type_symbol
_atom_site_fract_x
_atom_site_fract_y
_atom_site_fract_z
_atom_site_adp_type
_atom_site_U_iso_or_equiv
_atom_site_site_symmetry_multiplicity
_atom_site_occupancy
_atom_site_calc_flag
_atom_site_refinement_flags
_atom_site_disorder_assembly
_atom_site_disorder_group
Ga1 Ga 0.33147(9) 0.34049(9) 0.00761(3) Uani 0.0166(2) 6 0.479(12) d . . .
In1 In 0.33147(9) 0.34049(9) 0.00761(3) Uani 0.0166(2) 6 0.521(12) d . . .
Ga2 Ga 0.02010(11) 0.66550(11) 0.00330(4) Uani 0.0134(3) 6 1 d . . .
Se3 Se 0.98549(12) 0.32713(19) 0.04500(5) Uani 0.0294(3) 6 1 d . . .
Se4 Se 0.69309(13) 0.70004(14) 0.04308(4) Uani 0.0181(3) 6 1 d . . .
Se5 Se 0.36936(12) 0.00196(13) 0.04151(4) Uani 0.0183(3) 6 1 d . . .

loop_
_atom_site_aniso_label
_atom_site_aniso_type_symbol
_atom_site_aniso_U_11
_atom_site_aniso_U_22
_atom_site_aniso_U_33
_atom_site_aniso_U_12
_atom_site_aniso_U_13
_atom_site_aniso_U_23
Ga1 Ga 0.0161(3) 0.0157(3) 0.0189(3) 0.0088(2) -0.0023(2) -0.0008(3)
In1 In 0.0161(3) 0.0157(3) 0.0189(3) 0.0088(2) -0.0023(2) -0.0008(3)
Ga2 Ga 0.0152(4) 0.0143(3) 0.0105(3) 0.0073(3) 0.0010(3) -0.0008(3)
Se3 Se 0.0301(4) 0.0221(4) 0.0340(5) 0.0116(3) 0.0091(4) 0.0067(3)
Se4 Se 0.0199(4) 0.0218(4) 0.0143(3) 0.0117(3) 0.0011(3) 0.0005(2)
Se5 Se 0.0187(3) 0.0185(3) 0.0168(3) 0.0087(3) 0.0003(3) -0.0007(3)

loop_
_atom_type_symbol
_atom_type_scat_dispersion_real
_atom_type_scat_dispersion_imag
_atom_type_scat_source
Ga 0.2307 1.6083 'International Tables Vol C tables 4.2.6.8 and 6.1.1.1'
In -0.7276 1.3100 'International Tables Vol C tables 4.2.6.8 and 6.1.1.1'
Se -0.0929 2.2259 'International Tables Vol C tables 4.2.6.8 and 6.1.1.1'

loop_
_exptl_crystal_face_index_h
_exptl_crystal_face_index_k
_exptl_crystal_face_index_l
_exptl_crystal_face_perp_dist
? ? ? ?

loop_
_geom_angle_atom_site_label_1
_geom_angle_atom_site_label_2
_geom_angle_atom_site_label_3
_geom_angle_site_symmetry_1
_geom_angle_site_symmetry_2
_geom_angle_site_symmetry_3
_geom_angle
_geom_angle_publ_flag
In1 Ga1 Se3 . . 1_455 0 ?
In1 Ga1 Se4 . . . 0 ?
In1 Ga1 Se5 . . . 0 ?
In1 Ga1 Se5 . . 6_554 0 ?
Se3 Ga1 Se4 1_455 . . 114.26(4) ?
Se3 Ga1 Se5 1_455 . . 115.44(4) ?
Se3 Ga1 Se5 1_455 . 6_554 110.66(4) ?
Se4 Ga1 Se5 . . . 108.44(4) ?
Se4 Ga1 Se5 . . 6_554 100.61(3) ?
Se5 Ga1 Se5 . . 6_554 106.12(4) ?
Ga1 In1 Se3 . . 1_455 0 ?
Ga1 In1 Se4 . . . 0 ?
Ga1 In1 Se5 . . . 0 ?
Ga1 In1 Se5 . . 6_554 0 ?
Se3 In1 Se4 1_455 . . 114.26(4) ?
Se3 In1 Se5 1_455 . . 115.44(4) ?
Se3 In1 Se5 1_455 . 6_554 110.66(4) ?
Se4 In1 Se5 . . . 108.44(4) ?
Se4 In1 Se5 . . 6_554 100.61(3) ?
Se5 In1 Se5 . . 6_554 106.12(4) ?
Se3 Ga2 Se4 1_455 . 1_455 109.58(4) ?
Se3 Ga2 Se4 1_455 . 6_554 116.17(5) ?
Se3 Ga2 Se5 1_455 . 1_565 113.01(4) ?
Se4 Ga2 Se4 1_455 . 6_554 101.22(5) ?
Se4 Ga2 Se5 1_455 . 1_565 108.49(4) ?
Se4 Ga2 Se5 6_554 . 1_565 107.53(3) ?
Ga1 Se3 In1 1_655 . 1_655 0 ?
Ga1 Se3 Ga2 1_655 . 1_655 104.13(4) ?
In1 Se3 Ga2 1_655 . 1_655 104.13(4) ?
Ga1 Se4 In1 . . . 0 ?
Ga1 Se4 Ga2 . . 1_655 107.99(4) ?
Ga1 Se4 Ga2 . . 5_555 99.01(3) ?
In1 Se4 Ga2 . . 1_655 107.99(4) ?
In1 Se4 Ga2 . . 5_555 99.01(3) ?
Ga2 Se4 Ga2 1_655 . 5_555 107.27(5) ?
Ga1 Se5 Ga1 . . 5_555 101.33(4) ?
Ga1 Se5 In1 . . . 0 ?
Ga1 Se5 In1 . . 5_555 101.33(4) ?
Ga1 Se5 Ga2 . . 1_545 106.32(4) ?
Ga1 Se5 In1 5_555 . . 101.33(4) ?
Ga1 Se5 In1 5_555 . 5_555 0 ?
Ga1 Se5 Ga2 5_555 . 1_545 105.62(3) ?
In1 Se5 In1 . . 5_555 101.33(4) ?
In1 Se5 Ga2 . . 1_545 106.32(4) ?
In1 Se5 Ga2 5_555 . 1_545 105.62(3) ?

loop_
_geom_bond_atom_site_label_1
_geom_bond_atom_site_label_2
_geom_bond_site_symmetry_1
_geom_bond_site_symmetry_2
_geom_bond_distance
_geom_bond_publ_flag
Ga1 In1 . . 0 ?
Ga1 Se3 . 1_455 2.4292(12) ?
Ga1 Se4 . . 2.5569(8) ?
Ga1 Se5 . . 2.5384(12) ?
Ga1 Se5 . 6_554 2.5751(10) ?
In1 Se3 . 1_455 2.4292(12) ?
In1 Se4 . . 2.5569(8) ?
In1 Se5 . . 2.5384(12) ?
In1 Se5 . 6_554 2.5751(10) ?
Ga2 Se3 . 1_455 2.3457(15) ?
Ga2 Se4 . 1_455 2.4828(14) ?
Ga2 Se4 . 6_554 2.4729(11) ?
Ga2 Se5 . 1_565 2.4571(9) ?

loop_
_geom_hbond_atom_site_label_D
_geom_hbond_atom_site_label_H
_geom_hbond_atom_site_label_A
_geom_hbond_site_symmetry_D
_geom_hbond_site_symmetry_H
_geom_hbond_site_symmetry_A
_geom_hbond_distance_DH
_geom_hbond_distance_HA
_geom_hbond_distance_DA
_geom_hbond_angle_DHA
_geom_hbond_publ_flag
? ? ? ? ? ? ? ? ? ? ?

loop_
_geom_torsion_atom_site_label_1
_geom_torsion_atom_site_label_2
_geom_torsion_atom_site_label_3
_geom_torsion_atom_site_label_4
_geom_torsion_site_symmetry_1
_geom_torsion_site_symmetry_2
_geom_torsion_site_symmetry_3
_geom_torsion_site_symmetry_4
_geom_torsion
_geom_torsion_publ_flag
? ? ? ? ? ? ? ? ? ?

loop_
_restr_angle_atom_site_label_1
_restr_angle_site_symmetry_1
_restr_angle_atom_site_label_2
_restr_angle_site_symmetry_2
_restr_angle_atom_site_label_3
_restr_angle_site_symmetry_3
_restr_angle_target
_restr_angle_target_weight_param
? ? ? ? ? ? ? ?

loop_
_restr_distance_atom_site_label_1
_restr_distance_site_symmetry_1
_restr_distance_atom_site_label_2
_restr_distance_site_symmetry_2
_restr_distance_target
_restr_distance_target_weight_param
? ? ? ? ? ?

loop_
_restr_equal_angle_atom_site_label_1
_restr_equal_angle_site_symmetry_1
_restr_equal_angle_atom_site_label_2
_restr_equal_angle_site_symmetry_2
_restr_equal_angle_atom_site_label_3
_restr_equal_angle_site_symmetry_3
_restr_equal_angle_class_class_id
_restr_equal_angle_class_target_weight_param
? ? ? ? ? ? ? ?

loop_
_restr_equal_distance_atom_site_label_1
_restr_equal_distance_site_symmetry_1
_restr_equal_distance_atom_site_label_2
_restr_equal_distance_site_symmetry_2
_restr_equal_distance_class_class_id
_restr_equal_distance_class_target_weight_param
? ? ? ? ? ?

loop_
_restr_equal_torsion_atom_site_label_1
_restr_equal_torsion_site_symmetry_1
_restr_equal_torsion_atom_site_label_2
_restr_equal_torsion_site_symmetry_2
_restr_equal_torsion_atom_site_label_3
_restr_equal_torsion_site_symmetry_3
_restr_equal_torsion_atom_site_label_4
_restr_equal_torsion_site_symmetry_4
_restr_equal_torsion_class_class_id
_restr_equal_torsion_class_target_weight_param
? ? ? ? ? ? ? ? ? ?

loop_
_restr_torsion_atom_site_label_1
_restr_torsion_site_symmetry_1
_restr_torsion_atom_site_label_2
_restr_torsion_site_symmetry_2
_restr_torsion_atom_site_label_3
_restr_torsion_site_symmetry_3
_restr_torsion_atom_site_label_4
_restr_torsion_site_symmetry_4
_restr_torsion_angle_target
_restr_torsion_weight_param
? ? ? ? ? ? ? ? ? ?

loop_
_twin_individual_id
_twin_individual_mass_fraction_refined
_twin_individual_twin_matrix_11
_twin_individual_twin_matrix_12
_twin_individual_twin_matrix_13
_twin_individual_twin_matrix_21
_twin_individual_twin_matrix_22
_twin_individual_twin_matrix_23
_twin_individual_twin_matrix_31
_twin_individual_twin_matrix_32
_twin_individual_twin_matrix_33
1 0.998(19) 1 0 0 0 1 0 0 0 1
2 0.002(19) -1 0 0 0 -1 0 0 0 -1

loop_
_jana_atom_site_adp_c_label
_jana_atom_site_adp_c_type_symbol
_jana_atom_site_adp_c_111
_jana_atom_site_adp_c_112
_jana_atom_site_adp_c_113
_jana_atom_site_adp_c_122
_jana_atom_site_adp_c_123
_jana_atom_site_adp_c_133
_jana_atom_site_adp_c_222
_jana_atom_site_adp_c_223
_jana_atom_site_adp_c_233
_jana_atom_site_adp_c_333
? ? ? ? ? ? ? ? ? ? ? ?

loop_
_jana_atom_site_adp_d_label
_jana_atom_site_adp_d_type_symbol
_jana_atom_site_adp_d_1111
_jana_atom_site_adp_d_1112
_jana_atom_site_adp_d_1113
_jana_atom_site_adp_d_1122
_jana_atom_site_adp_d_1123
_jana_atom_site_adp_d_1133
_jana_atom_site_adp_d_1222
_jana_atom_site_adp_d_1223
_jana_atom_site_adp_d_1233
_jana_atom_site_adp_d_1333
_jana_atom_site_adp_d_2222
_jana_atom_site_adp_d_2223
_jana_atom_site_adp_d_2233
_jana_atom_site_adp_d_2333
_jana_atom_site_adp_d_3333
? ? ? ? ? ? ? ? ? ? ? ? ? ? ? ? ?

loop_
_jana_atom_site_adp_e_label
_jana_atom_site_adp_e_type_symbol
_jana_atom_site_adp_e_11111
_jana_atom_site_adp_e_11112
_jana_atom_site_adp_e_11113
_jana_atom_site_adp_e_11122
_jana_atom_site_adp_e_11123
_jana_atom_site_adp_e_11133
_jana_atom_site_adp_e_11222
_jana_atom_site_adp_e_11223
_jana_atom_site_adp_e_11233
_jana_atom_site_adp_e_11333
_jana_atom_site_adp_e_12222
_jana_atom_site_adp_e_12223
_jana_atom_site_adp_e_12233
_jana_atom_site_adp_e_12333
_jana_atom_site_adp_e_13333
_jana_atom_site_adp_e_22222
_jana_atom_site_adp_e_22223
_jana_atom_site_adp_e_22233
_jana_atom_site_adp_e_22333
_jana_atom_site_adp_e_23333
_jana_atom_site_adp_e_33333
? ? ? ? ? ? ? ? ? ? ? ? ? ? ? ? ? ? ? ? ? ? ?

loop_
_jana_atom_site_adp_f_label
_jana_atom_site_adp_f_type_symbol
_jana_atom_site_adp_f_111111
_jana_atom_site_adp_f_111112
_jana_atom_site_adp_f_111113
_jana_atom_site_adp_f_111122
_jana_atom_site_adp_f_111123
_jana_atom_site_adp_f_111133
_jana_atom_site_adp_f_111222
_jana_atom_site_adp_f_111223
_jana_atom_site_adp_f_111233
_jana_atom_site_adp_f_111333
_jana_atom_site_adp_f_112222
_jana_atom_site_adp_f_112223
_jana_atom_site_adp_f_112233
_jana_atom_site_adp_f_112333
_jana_atom_site_adp_f_113333
_jana_atom_site_adp_f_122222
_jana_atom_site_adp_f_122223
_jana_atom_site_adp_f_122233
_jana_atom_site_adp_f_122333
_jana_atom_site_adp_f_123333
_jana_atom_site_adp_f_133333
_jana_atom_site_adp_f_222222
_jana_atom_site_adp_f_222223
_jana_atom_site_adp_f_222233
_jana_atom_site_adp_f_222333
_jana_atom_site_adp_f_223333
_jana_atom_site_adp_f_233333
_jana_atom_site_adp_f_333333
? ? ? ? ? ? ? ? ? ? ? ? ? ? ? ? ? ? ? ? ? ? ? ? ? ? ? ? ? ?
